data_4069671
loop_
_publ_author_name
'Hayes, Paul G.'
'Waterman, Rory'
'Glaser, Paul B.'
'Tilley, T. Don'

_publ_section_title
;
 Synthesis, Structure, and Reactivity of Neutral Hydrogen-Substituted
 Ruthenium Silylene and Germylene Complexes
;
_journal_issue 17
_journal_name_full Organometallics
_journal_page_first 5082
_journal_paper_doi 10.1021/om900348m
_journal_volume 28
_journal_year 2009
_chemical_formula_sum 'C24 H39 P Ru'
_chemical_formula_weight 459.59
_chemical_name_common Ru-benzyl
_chemical_name_systematic
; 
 ? 
;
_space_group_IT_number 4
_symmetry_cell_setting monoclinic
_symmetry_space_group_name_Hall 'P 2yb'
_symmetry_space_group_name_H-M 'P 1 21 1'
_atom_sites_solution_hydrogens geom
_atom_sites_solution_primary direct
_atom_sites_solution_secondary difmap
_audit_creation_method SHELXL-97
_cell_angle_alpha 90.00
_cell_angle_beta 112.285(2)
_cell_angle_gamma 90.00
_cell_formula_units_Z 2
_cell_length_a 8.9294(11)
_cell_length_b 12.6172(16)
_cell_length_c 10.8903(14)
_cell_measurement_temperature 152(2)
_cell_volume 1135.3(2)
_computing_cell_refinement 'Bruker SMART'
_computing_data_collection 'Bruker SMART'
_computing_data_reduction 'Bruker SHELXTL'
_computing_molecular_graphics 'Bruker SHELXTL'
_computing_publication_material 'Bruker SHELXTL'
_computing_structure_refinement 'SHELXL-97 (Sheldrick, 1997)'
_computing_structure_solution 'SHELXS-97 (Sheldrick, 1990)'
_diffrn_ambient_temperature 152(2)
_diffrn_measured_fraction_theta_full 0.993
_diffrn_measured_fraction_theta_max 0.993
_diffrn_measurement_device_type 'CCD area detector'
_diffrn_measurement_method 'phi and omega scans'
_diffrn_radiation_monochromator graphite
_diffrn_radiation_source 'fine-focus sealed tube'
_diffrn_radiation_type MoK\a
_diffrn_radiation_wavelength 0.71073
_diffrn_reflns_av_R_equivalents 0.0244
_diffrn_reflns_av_sigmaI/netI 0.0416
_diffrn_reflns_limit_h_max 6
_diffrn_reflns_limit_h_min -11
_diffrn_reflns_limit_k_max 14
_diffrn_reflns_limit_k_min -15
_diffrn_reflns_limit_l_max 13
_diffrn_reflns_limit_l_min -13
_diffrn_reflns_number 6603
_diffrn_reflns_theta_full 26.37
_diffrn_reflns_theta_max 26.37
_diffrn_reflns_theta_min 2.02
_exptl_absorpt_coefficient_mu 0.766
_exptl_absorpt_correction_T_max 0.8808
_exptl_absorpt_correction_T_min 0.8618
_exptl_absorpt_correction_type empirical
_exptl_absorpt_process_details 'SHELXL-97 (Sheldrick, 1997)'
_exptl_crystal_colour red
_exptl_crystal_density_diffrn 1.344
_exptl_crystal_density_method 'not measured'
_exptl_crystal_description block
_exptl_crystal_F_000 484
_exptl_crystal_size_max 0.20
_exptl_crystal_size_mid 0.19
_exptl_crystal_size_min 0.17
_refine_diff_density_max 0.500
_refine_diff_density_min -0.278
_refine_diff_density_rms 0.059
_refine_ls_abs_structure_details 'Flack H D (1983), Acta Cryst. A39, 876-881'
_refine_ls_abs_structure_Flack -0.06(3)
_refine_ls_extinction_method none
_refine_ls_goodness_of_fit_ref 0.996
_refine_ls_hydrogen_treatment constr
_refine_ls_matrix_type full
_refine_ls_number_parameters 235
_refine_ls_number_reflns 4210
_refine_ls_number_restraints 1
_refine_ls_restrained_S_all 0.996
_refine_ls_R_factor_all 0.0278
_refine_ls_R_factor_gt 0.0264
_refine_ls_shift/su_max 0.001
_refine_ls_shift/su_mean 0.000
_refine_ls_structure_factor_coef Fsqd
_refine_ls_weighting_details 'calc w=1/[\s^2^(Fo^2^)+(0.0292P)^2^+0.0000P] where P=(Fo^2^+2Fc^2^)/3'
_refine_ls_weighting_scheme calc
_refine_ls_wR_factor_gt 0.0593
_refine_ls_wR_factor_ref 0.0600
_reflns_number_gt 4030
_reflns_number_total 4210
_reflns_threshold_expression >2sigma(I)
_cod_data_source_file om900348m_si_002.cif
_cod_data_source_block ph1109m
_cod_depositor_comments
;
The following automatic conversions were performed:

'_symmetry_cell_setting' value 'Monoclinic' changed to 'monoclinic'
according to /home/saulius/struct/CIF-dictionaries/cif_core.dic
dictionary named 'cif_core.dic' version 2.4.2 from 2011-04-26.

Automatic conversion script
Id: cif_fix_values 1715 2011-07-08 13:25:40Z adriana 
;
_cod_original_sg_symbol_H-M P2(1)
_cod_database_code 4069671

loop_
_symmetry_equiv_pos_as_xyz
'x, y, z'
'-x, y+1/2, -z'

loop_
_atom_site_label
_atom_site_type_symbol
_atom_site_fract_x
_atom_site_fract_y
_atom_site_fract_z
_atom_site_U_iso_or_equiv
_atom_site_adp_type
_atom_site_occupancy
_atom_site_symmetry_multiplicity
_atom_site_calc_flag
_atom_site_refinement_flags
Ru Ru -1.84379(2) -0.252697(18) -1.205959(18) 0.01916(7) Uani 1 1 d .
P P -1.70309(9) -0.26864(8) -0.97782(7) 0.0209(2) Uani 1 1 d .
C54 C -1.8807(4) -0.4258(3) -1.2401(4) 0.0244(8) Uani 1 1 d .
C53 C -2.0301(4) -0.3752(3) -1.2521(3) 0.0248(7) Uani 1 1 d .
C4 C -1.5133(4) -0.3498(2) -0.9244(3) 0.0232(7) Uani 1 1 d .
H4A H -1.5461 -0.4254 -0.9225 0.028 Uiso 1 1 calc R
C41 C -1.4313(4) -0.3431(3) -1.0254(3) 0.0322(8) Uani 1 1 d .
H41A H -1.3329 -0.3865 -0.9946 0.048 Uiso 1 1 calc R
H41B H -1.4029 -0.2693 -1.0342 0.048 Uiso 1 1 calc R
H41C H -1.5057 -0.3694 -1.1116 0.048 Uiso 1 1 calc R
C531 C -2.1445(4) -0.4086(3) -1.1871(3) 0.0352(9) Uani 1 1 d .
H53A H -2.2114 -0.4677 -1.2369 0.053 Uiso 1 1 calc R
H53B H -2.2142 -0.3488 -1.1866 0.053 Uiso 1 1 calc R
H53C H -2.0822 -0.4311 -1.0958 0.053 Uiso 1 1 calc R
C55 C -1.8332(4) -0.3852(3) -1.3409(3) 0.0223(7) Uani 1 1 d .
C541 C -1.8062(4) -0.5203(3) -1.1541(4) 0.0328(8) Uani 1 1 d .
H54A H -1.8510 -0.5855 -1.2031 0.049 Uiso 1 1 calc R
H54B H -1.8303 -0.5176 -1.0736 0.049 Uiso 1 1 calc R
H54C H -1.6887 -0.5192 -1.1297 0.049 Uiso 1 1 calc R
C31 C -1.9636(4) -0.2584(5) -0.8978(3) 0.0395(8) Uani 1 1 d .
H31A H -2.0282 -0.2919 -0.8532 0.059 Uiso 1 1 calc R
H31B H -2.0324 -0.2443 -0.9907 0.059 Uiso 1 1 calc R
H31C H -1.9185 -0.1916 -0.8533 0.059 Uiso 1 1 calc R
C11 C -1.8162(5) -0.0865(3) -1.2505(4) 0.0286(9) Uani 1 1 d .
C3 C -1.8239(4) -0.3335(3) -0.8921(3) 0.0269(7) Uani 1 1 d .
H3A H -1.8756 -0.3971 -0.9463 0.032 Uiso 1 1 calc R
C551 C -1.6926(4) -0.4208(3) -1.3763(4) 0.0348(9) Uani 1 1 d .
H55A H -1.7262 -0.4812 -1.4373 0.052 Uiso 1 1 calc R
H55B H -1.6021 -0.4420 -1.2954 0.052 Uiso 1 1 calc R
H55C H -1.6586 -0.3623 -1.4189 0.052 Uiso 1 1 calc R
C2 C -1.6332(4) -0.1496(3) -0.8739(3) 0.0303(8) Uani 1 1 d .
H2A H -1.5768 -0.1707 -0.7811 0.045 Uiso 1 1 calc R
H2B H -1.7266 -0.1053 -0.8817 0.045 Uiso 1 1 calc R
H2C H -1.5592 -0.1094 -0.9036 0.045 Uiso 1 1 calc R
C16 C -1.6513(4) -0.1239(3) -1.1929(3) 0.0300(8) Uani 1 1 d .
H16A H -1.5910 -0.0974 -1.1007 0.036 Uiso 1 1 calc R
C13 C -1.7749(5) -0.0500(3) -1.4570(4) 0.0431(10) Uani 1 1 d .
H13A H -1.8148 -0.0230 -1.5450 0.052 Uiso 1 1 calc R
C14 C -1.6158(6) -0.0903(3) -1.4002(4) 0.0453(11) Uani 1 1 d .
H14A H -1.5501 -0.0925 -1.4513 0.054 Uiso 1 1 calc R
C12 C -1.8711(5) -0.0501(3) -1.3851(4) 0.0386(9) Uani 1 1 d .
H12A H -1.9790 -0.0250 -1.4259 0.046 Uiso 1 1 calc R
C15 C -1.5558(5) -0.1258(3) -1.2731(4) 0.0356(8) Uani 1 1 d .
H15A H -1.4484 -0.1525 -1.2366 0.043 Uiso 1 1 calc R
C511 C -1.9650(4) -0.2655(4) -1.5483(3) 0.0321(8) Uani 1 1 d .
H51A H -2.0233 -0.3154 -1.6194 0.048 Uiso 1 1 calc R
H51B H -1.8558 -0.2542 -1.5470 0.048 Uiso 1 1 calc R
H51C H -2.0231 -0.1978 -1.5641 0.048 Uiso 1 1 calc R
C521 C -2.2285(3) -0.2420(4) -1.4165(3) 0.0342(9) Uani 1 1 d .
H52A H -2.3102 -0.2836 -1.4858 0.051 Uiso 1 1 calc R
H52B H -2.2095 -0.1752 -1.4543 0.051 Uiso 1 1 calc R
H52C H -2.2669 -0.2268 -1.3451 0.051 Uiso 1 1 calc R
C52 C -2.0730(4) -0.3040(3) -1.3615(3) 0.0251(7) Uani 1 1 d .
C51 C -1.9538(4) -0.3102(3) -1.4172(3) 0.0224(7) Uani 1 1 d .
C42 C -1.3854(4) -0.3252(3) -0.7868(3) 0.0340(8) Uani 1 1 d .
H42A H -1.2920 -0.3720 -0.7691 0.051 Uiso 1 1 calc R
H42B H -1.4316 -0.3365 -0.7194 0.051 Uiso 1 1 calc R
H42C H -1.3507 -0.2512 -0.7840 0.051 Uiso 1 1 calc R
C1 C -1.9166(4) -0.0950(3) -1.1760(4) 0.0341(8) Uani 1 1 d .
H1A H -2.0324 -0.0773 -1.2234 0.041 Uiso 1 1 calc R
H1B H -1.8710 -0.0676 -1.0840 0.041 Uiso 1 1 calc R
C32 C -1.7336(4) -0.3729(3) -0.7502(3) 0.0354(8) Uani 1 1 d .
H32A H -1.8107 -0.4051 -0.7169 0.053 Uiso 1 1 calc R
H32B H -1.6793 -0.3131 -0.6933 0.053 Uiso 1 1 calc R
H32C H -1.6529 -0.4258 -0.7496 0.053 Uiso 1 1 calc R

loop_
_atom_site_aniso_label
_atom_site_aniso_U_11
_atom_site_aniso_U_22
_atom_site_aniso_U_33
_atom_site_aniso_U_23
_atom_site_aniso_U_13
_atom_site_aniso_U_12
Ru 0.01905(11) 0.01903(11) 0.01890(11) -0.00050(14) 0.00663(8) 0.00059(13)
P 0.0206(3) 0.0224(6) 0.0197(3) -0.0021(4) 0.0076(3) 0.0004(4)
C54 0.0288(19) 0.0194(17) 0.0247(18) -0.0059(14) 0.0099(16) -0.0052(15)
C53 0.0238(18) 0.0308(19) 0.0206(16) -0.0074(14) 0.0093(14) -0.0064(14)
C4 0.0212(16) 0.0199(17) 0.0258(17) 0.0004(13) 0.0060(13) 0.0027(12)
C41 0.0273(19) 0.038(2) 0.0328(19) 0.0007(16) 0.0136(15) 0.0038(15)
C531 0.031(2) 0.043(2) 0.0328(19) -0.0043(16) 0.0140(16) -0.0153(16)
C55 0.0212(17) 0.0244(17) 0.0210(17) -0.0072(14) 0.0075(13) -0.0030(13)
C541 0.039(2) 0.0218(18) 0.0332(19) -0.0001(15) 0.0089(16) 0.0003(14)
C31 0.0327(16) 0.055(2) 0.0354(16) 0.002(3) 0.0186(13) 0.005(3)
C11 0.036(2) 0.0152(17) 0.029(2) -0.0019(14) 0.0065(18) -0.0026(15)
C3 0.0246(17) 0.0332(19) 0.0275(17) -0.0046(14) 0.0150(14) -0.0032(14)
C551 0.033(2) 0.040(2) 0.034(2) -0.0059(17) 0.0155(17) 0.0071(17)
C2 0.0327(19) 0.0287(19) 0.0252(17) -0.0062(14) 0.0062(14) -0.0005(14)
C16 0.0317(19) 0.0217(18) 0.0311(19) 0.0009(14) 0.0059(15) -0.0052(14)
C13 0.060(3) 0.029(2) 0.029(2) 0.0086(16) 0.005(2) -0.0132(18)
C14 0.054(3) 0.047(3) 0.039(2) 0.0037(18) 0.022(2) -0.016(2)
C12 0.045(2) 0.0225(19) 0.037(2) 0.0022(15) 0.0031(18) -0.0040(16)
C15 0.033(2) 0.034(2) 0.039(2) 0.0058(17) 0.0129(17) -0.0063(16)
C511 0.0369(16) 0.038(2) 0.0207(14) 0.0004(19) 0.0106(12) -0.004(2)
C521 0.0259(15) 0.044(3) 0.0304(15) 0.000(2) 0.0082(12) 0.003(2)
C52 0.0205(16) 0.0315(18) 0.0204(16) -0.0045(13) 0.0045(13) -0.0042(13)
C51 0.0203(16) 0.0300(18) 0.0178(15) -0.0048(13) 0.0081(13) -0.0046(13)
C42 0.0253(18) 0.038(2) 0.0298(19) 0.0002(15) 0.0004(15) 0.0044(15)
C1 0.031(2) 0.0252(19) 0.040(2) -0.0002(16) 0.0061(17) 0.0111(15)
C32 0.040(2) 0.043(2) 0.0268(18) 0.0038(15) 0.0169(16) -0.0025(17)

loop_
_atom_type_symbol
_atom_type_description
_atom_type_scat_dispersion_real
_atom_type_scat_dispersion_imag
_atom_type_scat_source
C C 0.0033 0.0016 'International Tables Vol C Tables 4.2.6.8 and 6.1.1.4'
H H 0.0000 0.0000 'International Tables Vol C Tables 4.2.6.8 and 6.1.1.4'
P P 0.1023 0.0942 'International Tables Vol C Tables 4.2.6.8 and 6.1.1.4'
Ru Ru -1.2594 0.8363 'International Tables Vol C Tables 4.2.6.8 and 6.1.1.4'

loop_
_geom_angle_atom_site_label_1
_geom_angle_atom_site_label_2
_geom_angle_atom_site_label_3
_geom_angle
C1 Ru C53 116.15(14)
C1 Ru C11 38.26(15)
C53 Ru C11 140.11(13)
C1 Ru C52 98.16(13)
C53 Ru C52 37.88(11)
C11 Ru C52 105.14(13)
C1 Ru C54 154.07(15)
C53 Ru C54 38.11(12)
C11 Ru C54 158.21(13)
C52 Ru C54 63.01(13)
C1 Ru C55 150.91(14)
C53 Ru C55 62.69(11)
C11 Ru C55 122.07(15)
C52 Ru C55 62.39(11)
C54 Ru C55 36.89(12)
C1 Ru C51 114.34(13)
C53 Ru C51 62.49(11)
C11 Ru C51 97.14(13)
C52 Ru C51 36.98(11)
C54 Ru C51 62.13(13)
C55 Ru C51 37.25(11)
C1 Ru P 89.42(11)
C53 Ru P 103.88(9)
C11 Ru P 105.01(11)
C52 Ru P 139.76(9)
C54 Ru P 94.55(10)
C55 Ru P 119.53(9)
C51 Ru P 155.79(8)
C1 Ru C16 66.74(13)
C53 Ru C16 170.72(12)
C11 Ru C16 37.10(13)
C52 Ru C16 134.50(12)
C54 Ru C16 139.12(13)
C55 Ru C16 110.19(12)
C51 Ru C16 108.23(12)
P Ru C16 84.72(9)
C2 P C3 100.12(16)
C2 P C4 101.50(15)
C3 P C4 103.41(15)
C2 P Ru 120.34(12)
C3 P Ru 113.07(11)
C4 P Ru 115.92(10)
C55 C54 C53 108.0(3)
C55 C54 C541 125.2(3)
C53 C54 C541 125.7(3)
C55 C54 Ru 72.8(2)
C53 C54 Ru 69.68(19)
C541 C54 Ru 132.3(3)
C52 C53 C54 107.6(3)
C52 C53 C531 123.6(3)
C54 C53 C531 127.1(3)
C52 C53 Ru 71.69(18)
C54 C53 Ru 72.21(19)
C531 C53 Ru 133.0(2)
C42 C4 C41 107.9(3)
C42 C4 P 116.3(2)
C41 C4 P 111.6(2)
C54 C55 C51 107.9(3)
C54 C55 C551 127.7(3)
C51 C55 C551 124.0(3)
C54 C55 Ru 70.29(19)
C51 C55 Ru 71.38(17)
C551 C55 Ru 129.1(2)
C1 C11 C12 124.2(4)
C1 C11 C16 119.1(3)
C12 C11 C16 116.5(4)
C1 C11 Ru 69.68(19)
C12 C11 Ru 120.7(3)
C16 C11 Ru 76.8(2)
C32 C3 C31 110.4(3)
C32 C3 P 117.7(2)
C31 C3 P 108.8(3)
C15 C16 C11 119.0(3)
C15 C16 Ru 123.1(2)
C11 C16 Ru 66.08(19)
C12 C13 C14 119.7(4)
C15 C14 C13 120.6(4)
C13 C12 C11 122.8(4)
C14 C15 C16 121.3(4)
C51 C52 C53 108.5(3)
C51 C52 C521 126.1(3)
C53 C52 C521 125.2(3)
C51 C52 Ru 73.43(17)
C53 C52 Ru 70.42(18)
C521 C52 Ru 127.0(3)
C52 C51 C55 108.0(3)
C52 C51 C511 126.7(3)
C55 C51 C511 124.2(3)
C52 C51 Ru 69.59(17)
C55 C51 Ru 71.37(17)
C511 C51 Ru 134.1(2)
C11 C1 Ru 72.06(19)

loop_
_geom_bond_atom_site_label_1
_geom_bond_atom_site_label_2
_geom_bond_distance
Ru C1 2.156(3)
Ru C53 2.185(3)
Ru C11 2.187(4)
Ru C52 2.202(3)
Ru C54 2.219(4)
Ru C55 2.252(3)
Ru C51 2.252(3)
Ru P 2.3291(8)
Ru C16 2.330(3)
P C2 1.842(3)
P C3 1.862(3)
P C4 1.874(3)
C54 C55 1.415(5)
C54 C53 1.438(5)
C54 C541 1.506(5)
C53 C52 1.424(4)
C53 C531 1.506(4)
C4 C42 1.532(4)
C4 C41 1.538(4)
C55 C51 1.438(4)
C55 C551 1.514(4)
C31 C3 1.548(5)
C11 C1 1.424(6)
C11 C12 1.433(5)
C11 C16 1.443(5)
C3 C32 1.530(5)
C16 C15 1.434(5)
C13 C12 1.365(5)
C13 C14 1.411(6)
C14 C15 1.357(5)
C511 C51 1.503(4)
C521 C52 1.505(5)
C52 C51 1.413(4)

loop_
_geom_torsion_atom_site_label_1
_geom_torsion_atom_site_label_2
_geom_torsion_atom_site_label_3
_geom_torsion_atom_site_label_4
_geom_torsion
C1 Ru P C2 -23.84(17)
C53 Ru P C2 -140.68(16)
C11 Ru P C2 11.51(18)
C52 Ru P C2 -125.83(19)
C54 Ru P C2 -178.18(17)
C55 Ru P C2 153.10(16)
C51 Ru P C2 167.0(2)
C16 Ru P C2 42.86(16)
C1 Ru P C3 94.24(16)
C53 Ru P C3 -22.60(15)
C11 Ru P C3 129.59(16)
C52 Ru P C3 -7.76(19)
C54 Ru P C3 -60.11(15)
C55 Ru P C3 -88.82(15)
C51 Ru P C3 -75.0(2)
C16 Ru P C3 160.93(15)
C1 Ru P C4 -146.60(15)
C53 Ru P C4 96.56(15)
C11 Ru P C4 -111.25(16)
C52 Ru P C4 111.41(18)
C54 Ru P C4 59.06(15)
C55 Ru P C4 30.34(15)
C51 Ru P C4 44.2(2)
C16 Ru P C4 -79.90(15)
C1 Ru C54 C55 126.1(4)
C53 Ru C54 C55 117.4(3)
C11 Ru C54 C55 18.2(5)
C52 Ru C54 C55 79.2(2)
C51 Ru C54 C55 37.31(19)
P Ru C54 C55 -135.86(18)
C16 Ru C54 C55 -48.7(3)
C1 Ru C54 C53 8.7(5)
C11 Ru C54 C53 -99.2(5)
C52 Ru C54 C53 -38.21(18)
C55 Ru C54 C53 -117.4(3)
C51 Ru C54 C53 -80.1(2)
P Ru C54 C53 106.76(18)
C16 Ru C54 C53 -166.05(19)
C1 Ru C54 C541 -111.6(4)
C53 Ru C54 C541 -120.3(4)
C11 Ru C54 C541 140.5(4)
C52 Ru C54 C541 -158.5(4)
C55 Ru C54 C541 122.3(4)
C51 Ru C54 C541 159.6(4)
P Ru C54 C541 -13.6(3)
C16 Ru C54 C541 73.6(4)
C55 C54 C53 C52 0.2(4)
C541 C54 C53 C52 -168.5(3)
Ru C54 C53 C52 63.4(2)
C55 C54 C53 C531 165.9(3)
C541 C54 C53 C531 -2.9(6)
Ru C54 C53 C531 -131.0(3)
C55 C54 C53 Ru -63.1(2)
C541 C54 C53 Ru 128.1(4)
C1 Ru C53 C52 68.1(2)
C11 Ru C53 C52 29.0(3)
C54 Ru C53 C52 -116.2(3)
C55 Ru C53 C52 -79.29(19)
C51 Ru C53 C52 -37.12(18)
P Ru C53 C52 164.36(16)
C16 Ru C53 C52 -38.0(9)
C1 Ru C53 C54 -175.8(2)
C11 Ru C53 C54 145.2(2)
C52 Ru C53 C54 116.2(3)
C55 Ru C53 C54 36.86(19)
C51 Ru C53 C54 79.0(2)
P Ru C53 C54 -79.5(2)
C16 Ru C53 C54 78.1(8)
C1 Ru C53 C531 -51.2(4)
C11 Ru C53 C531 -90.3(4)
C52 Ru C53 C531 -119.3(4)
C54 Ru C53 C531 124.6(4)
C55 Ru C53 C531 161.4(4)
C51 Ru C53 C531 -156.4(4)
P Ru C53 C531 45.1(3)
C16 Ru C53 C531 -157.3(7)
C2 P C4 C42 23.1(3)
C3 P C4 C42 -80.4(3)
Ru P C4 C42 155.3(2)
C2 P C4 C41 -101.4(3)
C3 P C4 C41 155.2(2)
Ru P C4 C41 30.9(3)
C53 C54 C55 C51 -0.7(4)
C541 C54 C55 C51 168.1(3)
Ru C54 C55 C51 -61.8(2)
C53 C54 C55 C551 -174.2(3)
C541 C54 C55 C551 -5.3(6)
Ru C54 C55 C551 124.7(3)
C53 C54 C55 Ru 61.1(2)
C541 C54 C55 Ru -130.0(4)
C1 Ru C55 C54 -133.4(3)
C53 Ru C55 C54 -38.1(2)
C11 Ru C55 C54 -172.2(2)
C52 Ru C55 C54 -81.0(2)
C51 Ru C55 C54 -117.7(3)
P Ru C55 C54 52.9(2)
C16 Ru C55 C54 148.4(2)
C1 Ru C55 C51 -15.6(4)
C53 Ru C55 C51 79.64(19)
C11 Ru C55 C51 -54.4(2)
C52 Ru C55 C51 36.73(18)
C54 Ru C55 C51 117.7(3)
P Ru C55 C51 170.66(14)
C16 Ru C55 C51 -93.85(19)
C1 Ru C55 C551 103.5(4)
C53 Ru C55 C551 -161.2(3)
C11 Ru C55 C551 64.7(3)
C52 Ru C55 C551 155.9(3)
C54 Ru C55 C551 -123.1(4)
C51 Ru C55 C551 119.1(4)
P Ru C55 C551 -70.2(3)
C16 Ru C55 C551 25.3(3)
C53 Ru C11 C1 66.0(3)
C52 Ru C11 C1 83.9(2)
C54 Ru C11 C1 137.8(4)
C55 Ru C11 C1 150.5(2)
C51 Ru C11 C1 120.8(2)
P Ru C11 C1 -69.1(2)
C16 Ru C11 C1 -128.3(3)
C1 Ru C11 C12 -118.5(4)
C53 Ru C11 C12 -52.5(4)
C52 Ru C11 C12 -34.6(4)
C54 Ru C11 C12 19.3(7)
C55 Ru C11 C12 32.0(4)
C51 Ru C11 C12 2.3(3)
P Ru C11 C12 172.4(3)
C16 Ru C11 C12 113.2(4)
C1 Ru C11 C16 128.3(3)
C53 Ru C11 C16 -165.75(19)
C52 Ru C11 C16 -147.8(2)
C54 Ru C11 C16 -93.9(4)
C55 Ru C11 C16 -81.2(2)
C51 Ru C11 C16 -110.9(2)
P Ru C11 C16 59.2(2)
C2 P C3 C32 -65.4(3)
C4 P C3 C32 39.1(3)
Ru P C3 C32 165.3(2)
C2 P C3 C31 61.1(3)
C4 P C3 C31 165.6(2)
Ru P C3 C31 -68.3(2)
C1 C11 C16 C15 173.4(3)
C12 C11 C16 C15 -2.0(5)
Ru C11 C16 C15 116.0(3)
C1 C11 C16 Ru 57.4(3)
C12 C11 C16 Ru -118.0(3)
C1 Ru C16 C15 -142.0(3)
C53 Ru C16 C15 -31.9(9)
C11 Ru C16 C15 -110.1(4)
C52 Ru C16 C15 -63.9(3)
C54 Ru C16 C15 35.5(4)
C55 Ru C16 C15 6.8(3)
C51 Ru C16 C15 -32.7(3)
P Ru C16 C15 126.3(3)
C1 Ru C16 C11 -32.0(2)
C53 Ru C16 C11 78.2(8)
C52 Ru C16 C11 46.2(3)
C54 Ru C16 C11 145.6(2)
C55 Ru C16 C11 116.8(2)
C51 Ru C16 C11 77.4(2)
P Ru C16 C11 -123.6(2)
C12 C13 C14 C15 -2.2(6)
C14 C13 C12 C11 2.1(6)
C1 C11 C12 C13 -175.2(3)
C16 C11 C12 C13 0.0(5)
Ru C11 C12 C13 -90.0(4)
C13 C14 C15 C16 0.1(6)
C11 C16 C15 C14 2.0(5)
Ru C16 C15 C14 80.9(4)
C54 C53 C52 C51 0.3(4)
C531 C53 C52 C51 -165.9(3)
Ru C53 C52 C51 64.0(2)
C54 C53 C52 C521 174.3(3)
C531 C53 C52 C521 8.0(5)
Ru C53 C52 C521 -122.0(3)
C54 C53 C52 Ru -63.7(2)
C531 C53 C52 Ru 130.0(3)
C1 Ru C52 C51 120.1(2)
C53 Ru C52 C51 -117.2(3)
C11 Ru C52 C51 81.6(2)
C54 Ru C52 C51 -78.7(2)
C55 Ru C52 C51 -37.00(18)
P Ru C52 C51 -141.06(16)
C16 Ru C52 C51 54.8(2)
C1 Ru C52 C53 -122.7(2)
C11 Ru C52 C53 -161.2(2)
C54 Ru C52 C53 38.44(18)
C55 Ru C52 C53 80.2(2)
C51 Ru C52 C53 117.2(3)
P Ru C52 C53 -23.9(2)
C16 Ru C52 C53 172.00(19)
C1 Ru C52 C521 -2.9(3)
C53 Ru C52 C521 119.8(4)
C11 Ru C52 C521 -41.4(3)
C54 Ru C52 C521 158.3(3)
C55 Ru C52 C521 -160.0(3)
C51 Ru C52 C521 -123.0(4)
P Ru C52 C521 95.9(3)
C16 Ru C52 C521 -68.2(3)
C53 C52 C51 C55 -0.7(3)
C521 C52 C51 C55 -174.6(3)
Ru C52 C51 C55 61.4(2)
C53 C52 C51 C511 167.4(3)
C521 C52 C51 C511 -6.5(5)
Ru C52 C51 C511 -130.5(3)
C53 C52 C51 Ru -62.1(2)
C521 C52 C51 Ru 124.0(4)
C54 C55 C51 C52 0.9(4)
C551 C55 C51 C52 174.7(3)
Ru C55 C51 C52 -60.2(2)
C54 C55 C51 C511 -167.7(3)
C551 C55 C51 C511 6.1(5)
Ru C55 C51 C511 131.2(3)
C54 C55 C51 Ru 61.1(2)
C551 C55 C51 Ru -125.1(3)
C1 Ru C51 C52 -70.0(2)
C53 Ru C51 C52 38.03(18)
C11 Ru C51 C52 -105.7(2)
C54 Ru C51 C52 81.3(2)
C55 Ru C51 C52 118.2(3)
P Ru C51 C52 98.1(2)
C16 Ru C51 C52 -142.13(18)
C1 Ru C51 C55 171.73(19)
C53 Ru C51 C55 -80.2(2)
C11 Ru C51 C55 136.0(2)
C52 Ru C51 C55 -118.2(3)
C54 Ru C51 C55 -36.95(18)
P Ru C51 C55 -20.1(3)
C16 Ru C51 C55 99.63(19)
C1 Ru C51 C511 51.8(4)
C53 Ru C51 C511 159.9(4)
C11 Ru C51 C511 16.1(3)
C52 Ru C51 C511 121.9(4)
C54 Ru C51 C511 -156.8(4)
C55 Ru C51 C511 -119.9(4)
P Ru C51 C511 -140.0(3)
C16 Ru C51 C511 -20.3(3)
C12 C11 C1 Ru 114.0(3)
C16 C11 C1 Ru -61.0(3)
C53 Ru C1 C11 -139.3(2)
C52 Ru C1 C11 -104.1(2)
C54 Ru C1 C11 -145.2(3)
C55 Ru C1 C11 -59.0(4)
C51 Ru C1 C11 -69.3(2)
P Ru C1 C11 115.5(2)
C16 Ru C1 C11 31.0(2)
